data_7105191
loop_
_publ_author_name
'McKinnon, Stephen D J'
'Patrick, Brian O'
'Lever, A B P'
'Hicks, Robin G'

_publ_section_title
;
 Verdazyl radicals as redox-active, non-innocent, ligands: contrasting
 electronic structures as a function of electron-poor and electron-rich
 ruthenium bis(beta-diketonate) co-ligands.
;
_journal_issue 5
_journal_name_full 'Chemical communications (Cambridge, England)'
_journal_page_first 773
_journal_page_last 775
_journal_paper_doi 10.1039/b919920a
_journal_volume 46
_journal_year 2010
_chemical_formula_sum 'C23 H32 N5 O5 Ru'
_chemical_formula_weight 559.61
_chemical_name_systematic
;
?
;
_space_group_IT_number 33
_symmetry_cell_setting orthorhombic
_symmetry_space_group_name_Hall 'P 2c -2n'
_symmetry_space_group_name_H-M 'P n a 21'
_atom_sites_solution_hydrogens geom
_atom_sites_solution_primary direct
_atom_sites_solution_secondary difmap
_audit_creation_method SHELXL-97
_audit_update_record
;
2009-10-29 # Formatted by publCIF
;
_cell_angle_alpha 90.00
_cell_angle_beta 90.00
_cell_angle_gamma 90.00
_cell_formula_units_Z 8
_cell_length_a 15.2304(10)
_cell_length_b 11.8338(8)
_cell_length_c 28.860(2)
_cell_measurement_reflns_used 5131
_cell_measurement_temperature 173(2)
_cell_measurement_theta_max 25.54
_cell_measurement_theta_min 2.73
_cell_volume 5201.5(6)
_computing_cell_refinement 'SAINT (Bruker, 2008)'
_computing_data_collection 'APEX2 (Bruker, 2008)'
_computing_data_reduction 'SAINT (Bruker, 2008)'
_computing_molecular_graphics 'ORTEP3 for Windows (Farrugia, 1997)'
_computing_publication_material 'WinGx (Farrugia, 1999)'
_computing_structure_refinement 'SHELXL-97 (Sheldrick, 1997)'
_computing_structure_solution 'SIR-97 (Altomare, 1999)'
_diffrn_ambient_temperature 173(2)
_diffrn_measured_fraction_theta_full 0.999
_diffrn_measured_fraction_theta_max 0.999
_diffrn_measurement_device_type 'Bruker X8 APEX II'
_diffrn_measurement_method 'area detector'
_diffrn_radiation_monochromator graphite
_diffrn_radiation_source 'fine-focus sealed tube'
_diffrn_radiation_type MoK\a
_diffrn_radiation_wavelength 0.71073
_diffrn_reflns_av_R_equivalents 0.0917
_diffrn_reflns_av_sigmaI/netI 0.1172
_diffrn_reflns_limit_h_max 19
_diffrn_reflns_limit_h_min -17
_diffrn_reflns_limit_k_max 14
_diffrn_reflns_limit_k_min -15
_diffrn_reflns_limit_l_max 37
_diffrn_reflns_limit_l_min -37
_diffrn_reflns_number 51808
_diffrn_reflns_theta_full 27.78
_diffrn_reflns_theta_max 27.78
_diffrn_reflns_theta_min 1.41
_exptl_absorpt_coefficient_mu 0.644
_exptl_absorpt_correction_T_max 0.962
_exptl_absorpt_correction_T_min 0.861
_exptl_absorpt_correction_type multi-scan
_exptl_absorpt_process_details 'SADABS (Bruker, 2004)'
_exptl_crystal_colour green
_exptl_crystal_density_diffrn 1.429
_exptl_crystal_density_method 'not measured'
_exptl_crystal_description needle
_exptl_crystal_F_000 2312
_exptl_crystal_size_max 0.35
_exptl_crystal_size_mid 0.10
_exptl_crystal_size_min 0.06
_refine_diff_density_max 1.628
_refine_diff_density_min -0.606
_refine_diff_density_rms 0.147
_refine_ls_abs_structure_details 'Flack H D (1983), Acta Cryst. A39, 876-881'
_refine_ls_abs_structure_Flack 0.44(9)
_refine_ls_extinction_method none
_refine_ls_goodness_of_fit_ref 0.976
_refine_ls_hydrogen_treatment constr
_refine_ls_matrix_type full
_refine_ls_number_parameters 540
_refine_ls_number_reflns 12183
_refine_ls_number_restraints 385
_refine_ls_restrained_S_all 0.961
_refine_ls_R_factor_all 0.1417
_refine_ls_R_factor_gt 0.0604
_refine_ls_shift/su_max 0.035
_refine_ls_shift/su_mean 0.005
_refine_ls_structure_factor_coef Fsqd
_refine_ls_weighting_details 'calc w=1/[\s^2^(Fo^2^)+(0.0918P)^2^+0.0000P] where P=(Fo^2^+2Fc^2^)/3'
_refine_ls_weighting_scheme calc
_refine_ls_wR_factor_gt 0.1457
_refine_ls_wR_factor_ref 0.1804
_reflns_number_gt 6593
_reflns_number_total 12183
_reflns_threshold_expression >2sigma(I)
_cod_data_source_file b919920a.txt
_cod_data_source_block rh032
_cod_original_sg_symbol_H-M Pna21
_cod_database_code 7105191

loop_
_symmetry_equiv_pos_as_xyz
'x, y, z'
'-x, -y, z+1/2'
'-x+1/2, y+1/2, z+1/2'
'x+1/2, -y+1/2, z'

loop_
_atom_site_label
_atom_site_type_symbol
_atom_site_fract_x
_atom_site_fract_y
_atom_site_fract_z
_atom_site_U_iso_or_equiv
_atom_site_adp_type
_atom_site_occupancy
_atom_site_symmetry_multiplicity
_atom_site_calc_flag
_atom_site_refinement_flags
_atom_site_disorder_assembly
_atom_site_disorder_group
C1 C 0.4337(6) 0.4257(8) 0.3309(4) 0.023(2) Uani 1 1 d U . .
C2 C 0.5295(7) 0.5860(8) 0.2877(4) 0.027(2) Uani 1 1 d U . .
C3 C 0.6306(6) 0.4342(8) 0.2661(4) 0.028(2) Uani 1 1 d U . .
H3 H 0.6249 0.3505 0.2627 0.033 Uiso 1 1 calc R . .
C4 C 0.6673(7) 0.4784(9) 0.2202(4) 0.041(3) Uani 1 1 d U . .
H4A H 0.6201 0.4818 0.1972 0.061 Uiso 1 1 calc R . .
H4B H 0.7136 0.4276 0.2092 0.061 Uiso 1 1 calc R . .
H4C H 0.6917 0.5542 0.2249 0.061 Uiso 1 1 calc R . .
C5 C 0.6924(11) 0.4542(17) 0.3052(5) 0.053(2) Uani 1 1 d U . .
H5A H 0.7083 0.5344 0.3062 0.079 Uiso 1 1 calc R . .
H5B H 0.7455 0.4087 0.3007 0.079 Uiso 1 1 calc R . .
H5C H 0.6642 0.4327 0.3344 0.079 Uiso 1 1 calc R . .
C6 C 0.4391(11) 0.7314(8) 0.3331(6) 0.0362(15) Uani 1 1 d U . .
H6 H 0.4637 0.7843 0.3095 0.043 Uiso 1 1 calc R . .
C7 C 0.3461(12) 0.7524(7) 0.3362(7) 0.032(5) Uani 1 1 d U . .
H7A H 0.3187 0.7377 0.3061 0.048 Uiso 1 1 calc R . .
H7B H 0.3361 0.8313 0.3451 0.048 Uiso 1 1 calc R . .
H7C H 0.3202 0.7024 0.3596 0.048 Uiso 1 1 calc R . .
C8 C 0.4889(16) 0.7514(7) 0.3790(8) 0.044(5) Uani 1 1 d U . .
H8A H 0.4730 0.6926 0.4013 0.066 Uiso 1 1 calc R . .
H8B H 0.4732 0.8257 0.3915 0.066 Uiso 1 1 calc R . .
H8C H 0.5523 0.7487 0.3732 0.066 Uiso 1 1 calc R . .
C11 C 0.3948(7) 0.3313(9) 0.3578(4) 0.0227(11) Uani 1 1 d U . .
C12 C 0.3633(9) 0.3408(11) 0.4022(5) 0.0298(13) Uani 1 1 d U . .
H12 H 0.3548 0.4138 0.4151 0.036 Uiso 1 1 calc R . .
C13 C 0.3430(13) 0.2427(8) 0.4295(6) 0.0281(19) Uani 1 1 d U . .
H13 H 0.3246 0.2460 0.4609 0.034 Uiso 1 1 calc R . .
C14 C 0.3537(9) 0.1371(11) 0.4037(5) 0.0305(14) Uani 1 1 d U . .
H14 H 0.3395 0.0680 0.4186 0.037 Uiso 1 1 calc R . .
C15 C 0.3829(8) 0.1336(9) 0.3594(4) 0.0282(12) Uani 1 1 d U . .
H15 H 0.3882 0.0625 0.3443 0.034 Uiso 1 1 calc R . .
C21 C 0.4276(7) -0.1055(8) 0.2229(4) 0.0346(13) Uani 1 1 d U . .
H21A H 0.3706 -0.1238 0.2367 0.052 Uiso 1 1 calc R . .
H21B H 0.4666 -0.1710 0.2254 0.052 Uiso 1 1 calc R . .
H21C H 0.4196 -0.0858 0.1902 0.052 Uiso 1 1 calc R . .
C22 C 0.4681(6) -0.0056(8) 0.2485(4) 0.0218(10) Uani 1 1 d U . .
C23 C 0.5480(7) -0.0167(8) 0.2710(4) 0.0263(11) Uani 1 1 d U . .
H23 H 0.5719 -0.0907 0.2724 0.032 Uiso 1 1 calc R . .
C24 C 0.5971(7) 0.0683(9) 0.2918(4) 0.0251(11) Uani 1 1 d U . .
C25 C 0.6829(9) 0.0405(14) 0.3128(5) 0.0359(15) Uani 1 1 d U . .
H25A H 0.7281 0.0904 0.3000 0.054 Uiso 1 1 calc R . .
H25B H 0.6978 -0.0383 0.3059 0.054 Uiso 1 1 calc R . .
H25C H 0.6796 0.0510 0.3465 0.054 Uiso 1 1 calc R . .
C31 C 0.5361(8) 0.3108(9) 0.1291(4) 0.036(3) Uani 1 1 d U . .
H31A H 0.5845 0.3632 0.1353 0.054 Uiso 1 1 calc R . .
H31B H 0.4997 0.3406 0.1039 0.054 Uiso 1 1 calc R . .
H31C H 0.5598 0.2370 0.1201 0.054 Uiso 1 1 calc R . .
C32 C 0.4798(7) 0.2977(9) 0.1730(4) 0.026(2) Uani 1 1 d U . .
C33 C 0.3918(7) 0.3355(8) 0.1705(4) 0.029(2) Uani 1 1 d U . .
H33 H 0.3739 0.3703 0.1424 0.034 Uiso 1 1 calc R . .
C34 C 0.3284(6) 0.3263(7) 0.2058(4) 0.022(2) Uani 1 1 d U . .
C35 C 0.2356(6) 0.3577(9) 0.1942(4) 0.033(3) Uani 1 1 d U . .
H35A H 0.1983 0.2903 0.1958 0.049 Uiso 1 1 calc R . .
H35B H 0.2333 0.3892 0.1628 0.049 Uiso 1 1 calc R . .
H35C H 0.2144 0.4142 0.2164 0.049 Uiso 1 1 calc R . .
N1 N 0.5435(6) 0.4771(6) 0.2759(4) 0.0273(10) Uani 1 1 d U . .
N2 N 0.4850(5) 0.3916(7) 0.2942(3) 0.026(2) Uani 1 1 d U . .
N3 N 0.4559(5) 0.6109(7) 0.3162(3) 0.030(2) Uani 1 1 d U . .
N4 N 0.4204(5) 0.5293(6) 0.3451(3) 0.029(2) Uani 1 1 d U . .
N11 N 0.4052(7) 0.2300(7) 0.3357(4) 0.0210(9) Uani 1 1 d U . .
O1 O 0.5766(5) 0.6641(5) 0.2735(3) 0.045(2) Uani 1 1 d U . .
O11 O 0.4197(4) 0.0828(5) 0.2480(3) 0.0253(16) Uani 1 1 d U . .
O12 O 0.5737(4) 0.1733(5) 0.2958(3) 0.0275(16) Uani 1 1 d U . .
O21 O 0.5181(10) 0.2564(5) 0.2066(5) 0.0218(7) Uani 1 1 d U . .
O22 O 0.3406(4) 0.2917(7) 0.2478(3) 0.0272(16) Uani 1 1 d U . .
Ru1 Ru 0.45924(10) 0.24117(7) 0.27103(2) 0.0165(4) Uani 1 1 d . . .
C41 C 0.3148(6) -0.4262(7) 0.0032(4) 0.021(2) Uani 1 1 d U . .
C43 C 0.1171(7) -0.4345(8) 0.0697(4) 0.032(3) Uani 1 1 d U . .
H43 H 0.1231 -0.3509 0.0734 0.038 Uiso 1 1 calc R . .
C44 C 0.0802(7) -0.4795(10) 0.1152(4) 0.042(3) Uani 1 1 d U . .
H44A H 0.0733 -0.5617 0.1131 0.063 Uiso 1 1 calc R . .
H44B H 0.0230 -0.4447 0.1212 0.063 Uiso 1 1 calc R . .
H44C H 0.1206 -0.4611 0.1405 0.063 Uiso 1 1 calc R . .
C45 C 0.0507(11) -0.4546(16) 0.0291(6) 0.053(2) Uani 1 1 d U . .
H45A H 0.0662 -0.4059 0.0029 0.079 Uiso 1 1 calc R . .
H45B H -0.0089 -0.4367 0.0395 0.079 Uiso 1 1 calc R . .
H45C H 0.0533 -0.5339 0.0194 0.079 Uiso 1 1 calc R . .
C46 C 0.3025(11) -0.7328(9) 0.0029(6) 0.0362(15) Uani 1 1 d U . .
H46 H 0.2792 -0.7839 0.0276 0.043 Uiso 1 1 calc R . .
C47 C 0.4032(17) -0.7555(10) -0.0023(9) 0.068(9) Uani 1 1 d U . .
H47A H 0.4126 -0.8336 -0.0125 0.102 Uiso 1 1 calc R . .
H47B H 0.4322 -0.7436 0.0276 0.102 Uiso 1 1 calc R . .
H47C H 0.4279 -0.7035 -0.0253 0.102 Uiso 1 1 calc R . .
C48 C 0.253(2) -0.7571(13) -0.0416(9) 0.085(9) Uani 1 1 d U . .
H48A H 0.2874 -0.7321 -0.0683 0.128 Uiso 1 1 calc R . .
H48B H 0.1965 -0.7165 -0.0413 0.128 Uiso 1 1 calc R . .
H48C H 0.2414 -0.8385 -0.0441 0.128 Uiso 1 1 calc R . .
C51 C 0.3530(7) -0.3318(9) -0.0211(4) 0.0227(11) Uani 1 1 d U . .
C52 C 0.3910(9) -0.3404(11) -0.0663(5) 0.0298(13) Uani 1 1 d U . .
H52 H 0.3994 -0.4108 -0.0814 0.036 Uiso 1 1 calc R . .
C53 C 0.4139(14) -0.2418(7) -0.0857(6) 0.0281(19) Uani 1 1 d U . .
H53 H 0.4415 -0.2450 -0.1152 0.034 Uiso 1 1 calc R . .
C54 C 0.4017(9) -0.1416(11) -0.0677(5) 0.0305(14) Uani 1 1 d U . .
H54 H 0.4173 -0.0749 -0.0840 0.037 Uiso 1 1 calc R . .
C55 C 0.3642(8) -0.1366(9) -0.0226(5) 0.0282(12) Uani 1 1 d U . .
H55 H 0.3552 -0.0657 -0.0080 0.034 Uiso 1 1 calc R . .
C61 C 0.3202(7) 0.1024(8) 0.1120(4) 0.0346(13) Uani 1 1 d U . .
H61A H 0.3158 0.0906 0.1455 0.052 Uiso 1 1 calc R . .
H61B H 0.2884 0.1714 0.1035 0.052 Uiso 1 1 calc R . .
H61C H 0.3821 0.1100 0.1032 0.052 Uiso 1 1 calc R . .
C62 C 0.2810(6) 0.0039(8) 0.0873(4) 0.0218(10) Uani 1 1 d U . .
C63 C 0.1988(7) 0.0147(8) 0.0650(4) 0.0263(11) Uani 1 1 d U . .
H63 H 0.1730 0.0877 0.0652 0.032 Uiso 1 1 calc R . .
C64 C 0.1519(7) -0.0692(9) 0.0428(4) 0.0251(11) Uani 1 1 d U . .
C65 C 0.0612(10) -0.0432(14) 0.0207(5) 0.0359(15) Uani 1 1 d U . .
H65A H 0.0548 -0.0864 -0.0081 0.054 Uiso 1 1 calc R . .
H65B H 0.0572 0.0378 0.0138 0.054 Uiso 1 1 calc R . .
H65C H 0.0145 -0.0644 0.0423 0.054 Uiso 1 1 calc R . .
C71 C 0.2158(8) -0.3094(9) 0.2059(4) 0.039(3) Uani 1 1 d U . .
H71A H 0.2129 -0.2348 0.2206 0.058 Uiso 1 1 calc R . .
H71B H 0.2430 -0.3634 0.2273 0.058 Uiso 1 1 calc R . .
H71C H 0.1564 -0.3349 0.1981 0.058 Uiso 1 1 calc R . .
C72 C 0.2696(7) -0.3020(8) 0.1626(4) 0.022(2) Uani 1 1 d U . .
C73 C 0.3565(7) -0.3366(8) 0.1641(4) 0.027(2) Uani 1 1 d U . .
H73 H 0.3747 -0.3711 0.1922 0.033 Uiso 1 1 calc R . .
C74 C 0.4201(7) -0.3275(8) 0.1302(4) 0.027(2) Uani 1 1 d U . .
C75 C 0.5149(7) -0.3603(9) 0.1411(4) 0.037(3) Uani 1 1 d U . .
H75A H 0.5278 -0.4342 0.1274 0.056 Uiso 1 1 calc R . .
H75B H 0.5229 -0.3641 0.1748 0.056 Uiso 1 1 calc R . .
H75C H 0.5547 -0.3035 0.1281 0.056 Uiso 1 1 calc R . .
N21 N 0.2053(6) -0.4784(6) 0.0586(4) 0.0273(10) Uani 1 1 d U . .
N22 N 0.2650(5) -0.3939(6) 0.0413(3) 0.0195(18) Uani 1 1 d U . .
N23 N 0.2913(6) -0.6118(6) 0.0190(3) 0.028(2) Uani 1 1 d U . .
N24 N 0.3277(6) -0.5301(7) -0.0102(3) 0.031(2) Uani 1 1 d U . .
N31 N 0.3419(7) -0.2311(7) -0.0012(4) 0.0210(9) Uani 1 1 d U . .
O41 O 0.3298(4) -0.0856(5) 0.0871(3) 0.0276(16) Uani 1 1 d U . .
O42 O 0.1757(4) -0.1738(5) 0.0389(3) 0.0253(15) Uani 1 1 d U . .
O51 O 0.2299(10) -0.2574(5) 0.1269(5) 0.0218(7) Uani 1 1 d U . .
O52 O 0.4076(5) -0.2936(7) 0.0879(3) 0.0270(16) Uani 1 1 d U . .
Ru11 Ru 0.28940(10) -0.24272(7) 0.06433(3) 0.0174(4) Uani 1 1 d . . .
C42 C 0.2199(7) -0.5910(8) 0.0476(4) 0.030(2) Uani 1 1 d U . .
O31 O 0.1711(5) -0.6675(6) 0.0616(3) 0.048(2) Uani 1 1 d U . .

loop_
_atom_site_aniso_label
_atom_site_aniso_U_11
_atom_site_aniso_U_22
_atom_site_aniso_U_33
_atom_site_aniso_U_23
_atom_site_aniso_U_13
_atom_site_aniso_U_12
C1 0.021(6) 0.029(5) 0.020(5) 0.001(4) 0.003(4) 0.006(5)
C2 0.028(6) 0.016(5) 0.037(6) 0.007(4) 0.006(5) 0.000(4)
C3 0.018(6) 0.031(5) 0.034(6) 0.000(5) 0.000(5) 0.001(4)
C4 0.039(7) 0.026(6) 0.057(8) 0.009(5) 0.021(6) 0.007(5)
C5 0.028(4) 0.081(5) 0.050(4) 0.007(4) -0.021(3) -0.001(4)
C6 0.046(4) 0.028(3) 0.035(3) -0.004(2) 0.005(3) 0.004(3)
C7 0.029(8) 0.031(12) 0.036(10) -0.001(4) -0.009(8) 0.012(4)
C8 0.054(10) 0.021(7) 0.057(12) -0.018(5) -0.029(9) 0.005(4)
C11 0.011(3) 0.035(3) 0.022(3) 0.005(2) -0.003(2) -0.006(2)
C12 0.023(3) 0.040(3) 0.027(3) -0.001(2) 0.002(2) 0.000(3)
C13 0.022(3) 0.055(3) 0.007(5) 0.007(3) 0.001(3) -0.007(3)
C14 0.026(3) 0.040(3) 0.026(3) 0.011(2) 0.004(2) -0.007(3)
C15 0.024(3) 0.032(3) 0.028(3) 0.007(2) -0.005(2) -0.005(2)
C21 0.042(3) 0.026(3) 0.036(3) -0.005(2) 0.001(3) -0.002(2)
C22 0.024(3) 0.020(2) 0.021(2) -0.0001(18) 0.008(2) -0.004(2)
C23 0.019(3) 0.030(3) 0.030(3) 0.001(3) 0.001(2) 0.004(2)
C24 0.019(3) 0.029(3) 0.028(3) 0.005(2) 0.005(2) 0.005(2)
C25 0.021(3) 0.048(4) 0.039(3) 0.003(3) -0.002(3) 0.007(3)
C31 0.038(7) 0.047(7) 0.022(6) -0.002(5) 0.011(5) -0.009(6)
C32 0.024(6) 0.037(6) 0.018(6) -0.011(5) 0.003(5) 0.008(5)
C33 0.040(7) 0.024(5) 0.022(6) 0.000(4) 0.004(5) 0.006(5)
C34 0.026(6) 0.016(5) 0.025(6) -0.008(4) 0.000(5) -0.002(4)
C35 0.024(6) 0.036(6) 0.038(6) -0.005(5) -0.011(5) 0.007(5)
N1 0.026(2) 0.021(2) 0.034(2) -0.008(2) 0.011(2) -0.0042(18)
N2 0.025(5) 0.024(5) 0.029(5) 0.004(4) 0.004(4) -0.003(4)
N3 0.035(6) 0.029(5) 0.026(5) 0.003(4) 0.004(4) -0.002(4)
N4 0.032(5) 0.024(5) 0.030(5) -0.004(4) 0.006(4) 0.008(4)
N11 0.0108(18) 0.031(3) 0.0215(18) -0.0017(17) -0.0021(14) -0.0030(17)
O1 0.053(5) 0.022(4) 0.061(5) -0.005(4) 0.023(5) -0.008(3)
O11 0.025(4) 0.018(4) 0.033(4) -0.003(3) 0.001(3) 0.001(3)
O12 0.029(4) 0.023(4) 0.030(4) -0.003(3) 0.002(3) 0.006(3)
O21 0.0167(16) 0.0294(17) 0.0194(16) -0.0025(18) 0.0019(12) 0.0003(17)
O22 0.015(4) 0.042(4) 0.025(4) 0.002(4) 0.001(3) 0.000(4)
Ru1 0.0124(8) 0.0199(7) 0.0173(9) -0.0002(7) 0.0003(7) -0.0004(3)
C41 0.029(6) 0.011(4) 0.022(5) -0.005(4) -0.008(5) 0.005(4)
C43 0.023(6) 0.027(5) 0.044(7) 0.000(5) 0.003(5) 0.004(4)
C44 0.037(7) 0.045(7) 0.045(7) 0.013(5) 0.014(6) -0.005(6)
C45 0.028(4) 0.081(5) 0.050(4) 0.007(4) -0.021(3) -0.001(4)
C46 0.046(4) 0.028(3) 0.035(3) -0.004(2) 0.005(3) 0.004(3)
C47 0.101(18) 0.038(15) 0.064(15) 0.006(6) 0.048(12) 0.028(7)
C48 0.096(19) 0.114(18) 0.046(13) -0.038(8) 0.011(12) 0.007(10)
C51 0.011(3) 0.035(3) 0.022(3) 0.005(2) -0.003(2) -0.006(2)
C52 0.023(3) 0.040(3) 0.027(3) -0.001(2) 0.002(2) 0.000(3)
C53 0.022(3) 0.055(3) 0.007(5) 0.007(3) 0.001(3) -0.007(3)
C54 0.026(3) 0.040(3) 0.026(3) 0.011(2) 0.004(2) -0.007(3)
C55 0.024(3) 0.032(3) 0.028(3) 0.007(2) -0.005(2) -0.005(2)
C61 0.042(3) 0.026(3) 0.036(3) -0.005(2) 0.001(3) -0.002(2)
C62 0.024(3) 0.020(2) 0.021(2) -0.0001(18) 0.008(2) -0.004(2)
C63 0.019(3) 0.030(3) 0.030(3) 0.001(3) 0.001(2) 0.004(2)
C64 0.019(3) 0.029(3) 0.028(3) 0.005(2) 0.005(2) 0.005(2)
C65 0.021(3) 0.048(4) 0.039(3) 0.003(3) -0.002(3) 0.007(3)
C71 0.039(7) 0.049(7) 0.029(6) -0.005(5) 0.005(6) 0.004(6)
C72 0.021(6) 0.021(6) 0.023(6) -0.004(4) 0.006(5) -0.009(4)
C73 0.024(6) 0.038(6) 0.021(5) 0.003(5) -0.004(5) -0.001(5)
C74 0.025(6) 0.022(5) 0.033(6) 0.006(5) -0.007(5) 0.005(4)
C75 0.030(7) 0.043(6) 0.039(6) 0.003(5) -0.012(6) 0.006(5)
N21 0.026(2) 0.021(2) 0.034(2) -0.008(2) 0.011(2) -0.0042(18)
N22 0.014(4) 0.026(5) 0.018(4) 0.001(3) 0.000(4) 0.001(4)
N23 0.039(6) 0.011(4) 0.033(5) -0.004(4) 0.007(4) 0.003(4)
N24 0.031(6) 0.038(5) 0.023(5) 0.005(4) 0.003(4) 0.000(4)
N31 0.0108(18) 0.031(3) 0.0215(18) -0.0017(17) -0.0021(14) -0.0030(17)
O41 0.024(4) 0.027(4) 0.031(4) -0.002(3) -0.003(3) -0.005(3)
O42 0.017(4) 0.033(4) 0.026(4) -0.001(3) -0.003(3) 0.001(3)
O51 0.0167(16) 0.0294(17) 0.0194(16) -0.0025(18) 0.0019(12) 0.0003(17)
O52 0.023(5) 0.033(4) 0.025(4) 0.004(4) -0.006(3) 0.001(4)
Ru11 0.0120(8) 0.0220(7) 0.0181(9) 0.0003(6) -0.0006(7) -0.0008(3)
C42 0.033(7) 0.026(5) 0.029(6) -0.003(4) 0.001(5) -0.004(5)
O31 0.048(5) 0.035(4) 0.063(5) 0.004(4) 0.023(5) -0.013(4)

loop_
_atom_type_symbol
_atom_type_description
_atom_type_scat_dispersion_real
_atom_type_scat_dispersion_imag
_atom_type_scat_source
C C 0.0033 0.0016 'International Tables Vol C Tables 4.2.6.8 and 6.1.1.4'
H H 0.0000 0.0000 'International Tables Vol C Tables 4.2.6.8 and 6.1.1.4'
N N 0.0061 0.0033 'International Tables Vol C Tables 4.2.6.8 and 6.1.1.4'
O O 0.0106 0.0060 'International Tables Vol C Tables 4.2.6.8 and 6.1.1.4'
Ru Ru -1.2594 0.8363 'International Tables Vol C Tables 4.2.6.8 and 6.1.1.4'

loop_
_geom_angle_atom_site_label_1
_geom_angle_atom_site_label_2
_geom_angle_atom_site_label_3
_geom_angle
_geom_angle_site_symmetry_1
_geom_angle_site_symmetry_3
_geom_angle_publ_flag
N4 C1 N2 127.3(9) . . ?
N4 C1 C11 118.5(9) . . ?
N2 C1 C11 114.1(9) . . ?
O1 C2 N1 122.4(10) . . ?
O1 C2 N3 119.5(9) . . ?
N1 C2 N3 118.0(9) . . ?
N1 C3 C5 112.1(10) . . ?
N1 C3 C4 112.6(9) . . ?
C5 C3 C4 111.8(10) . . ?
N1 C3 H3 106.6 . . ?
C5 C3 H3 106.6 . . ?
C4 C3 H3 106.6 . . ?
C3 C4 H4A 109.5 . . ?
C3 C4 H4B 109.5 . . ?
H4A C4 H4B 109.5 . . ?
C3 C4 H4C 109.5 . . ?
H4A C4 H4C 109.5 . . ?
H4B C4 H4C 109.5 . . ?
C3 C5 H5A 109.5 . . ?
C3 C5 H5B 109.5 . . ?
H5A C5 H5B 109.5 . . ?
C3 C5 H5C 109.5 . . ?
H5A C5 H5C 109.5 . . ?
H5B C5 H5C 109.5 . . ?
C7 C6 N3 110.3(10) . . ?
C7 C6 C8 113.8(15) . . ?
N3 C6 C8 109.5(11) . . ?
C7 C6 H6 107.6 . . ?
N3 C6 H6 107.7 . . ?
C8 C6 H6 107.7 . . ?
C6 C7 H7A 109.5 . . ?
C6 C7 H7B 109.5 . . ?
H7A C7 H7B 109.5 . . ?
C6 C7 H7C 109.5 . . ?
H7A C7 H7C 109.5 . . ?
H7B C7 H7C 109.5 . . ?
C6 C8 H8A 109.5 . . ?
C6 C8 H8B 109.5 . . ?
H8A C8 H8B 109.5 . . ?
C6 C8 H8C 109.5 . . ?
H8A C8 H8C 109.5 . . ?
H8B C8 H8C 109.5 . . ?
N11 C11 C12 123.2(10) . . ?
N11 C11 C1 111.6(10) . . ?
C12 C11 C1 124.5(11) . . ?
C11 C12 C13 121.4(12) . . ?
C11 C12 H12 119.3 . . ?
C13 C12 H12 119.3 . . ?
C12 C13 C14 112.7(14) . . ?
C12 C13 H13 123.6 . . ?
C14 C13 H13 123.6 . . ?
C15 C14 C13 122.9(11) . . ?
C15 C14 H14 118.5 . . ?
C13 C14 H14 118.5 . . ?
C14 C15 N11 121.8(11) . . ?
C14 C15 H15 119.1 . . ?
N11 C15 H15 119.1 . . ?
C22 C21 H21A 109.5 . . ?
C22 C21 H21B 109.5 . . ?
H21A C21 H21B 109.5 . . ?
C22 C21 H21C 109.5 . . ?
H21A C21 H21C 109.5 . . ?
H21B C21 H21C 109.5 . . ?
O11 C22 C23 126.1(9) . . ?
O11 C22 C21 113.3(9) . . ?
C23 C22 C21 120.6(9) . . ?
C22 C23 C24 127.3(10) . . ?
C22 C23 H23 116.3 . . ?
C24 C23 H23 116.3 . . ?
O12 C24 C23 125.7(10) . . ?
O12 C24 C25 114.8(11) . . ?
C23 C24 C25 119.5(11) . . ?
C24 C25 H25A 109.5 . . ?
C24 C25 H25B 109.5 . . ?
H25A C25 H25B 109.5 . . ?
C24 C25 H25C 109.5 . . ?
H25A C25 H25C 109.5 . . ?
H25B C25 H25C 109.5 . . ?
C32 C31 H31A 109.5 . . ?
C32 C31 H31B 109.5 . . ?
H31A C31 H31B 109.5 . . ?
C32 C31 H31C 109.5 . . ?
H31A C31 H31C 109.5 . . ?
H31B C31 H31C 109.5 . . ?
O21 C32 C33 127.9(11) . . ?
O21 C32 C31 115.1(11) . . ?
C33 C32 C31 117.0(9) . . ?
C34 C33 C32 126.1(9) . . ?
C34 C33 H33 117.0 . . ?
C32 C33 H33 117.0 . . ?
O22 C34 C33 127.1(9) . . ?
O22 C34 C35 115.1(9) . . ?
C33 C34 C35 117.8(9) . . ?
C34 C35 H35A 109.5 . . ?
C34 C35 H35B 109.5 . . ?
H35A C35 H35B 109.5 . . ?
C34 C35 H35C 109.5 . . ?
H35A C35 H35C 109.5 . . ?
H35B C35 H35C 109.5 . . ?
C2 N1 C3 121.9(8) . . ?
C2 N1 N2 118.5(9) . . ?
C3 N1 N2 113.0(7) . . ?
C1 N2 N1 115.1(8) . . ?
C1 N2 Ru1 114.8(6) . . ?
N1 N2 Ru1 129.8(6) . . ?
N4 N3 C2 120.8(8) . . ?
N4 N3 C6 113.1(9) . . ?
C2 N3 C6 120.8(9) . . ?
C1 N4 N3 113.7(8) . . ?
C11 N11 C15 117.8(11) . . ?
C11 N11 Ru1 114.6(8) . . ?
C15 N11 Ru1 127.5(7) . . ?
C22 O11 Ru1 124.5(6) . . ?
C24 O12 Ru1 125.3(7) . . ?
C32 O21 Ru1 122.3(10) . . ?
C34 O22 Ru1 122.3(6) . . ?
N2 Ru1 O22 91.4(3) . . ?
N2 Ru1 N11 80.0(4) . . ?
O22 Ru1 N11 87.8(4) . . ?
N2 Ru1 O12 93.9(3) . . ?
O22 Ru1 O12 173.9(3) . . ?
N11 Ru1 O12 89.9(4) . . ?
N2 Ru1 O21 98.1(3) . . ?
O22 Ru1 O21 93.6(5) . . ?
N11 Ru1 O21 177.7(4) . . ?
O12 Ru1 O21 88.8(5) . . ?
N2 Ru1 O11 174.7(3) . . ?
O22 Ru1 O11 84.3(3) . . ?
N11 Ru1 O11 96.7(3) . . ?
O12 Ru1 O11 90.3(2) . . ?
O21 Ru1 O11 85.3(3) . . ?
N24 C41 N22 125.1(9) . . ?
N24 C41 C51 121.8(9) . . ?
N22 C41 C51 113.1(8) . . ?
N21 C43 C44 113.6(9) . . ?
N21 C43 C45 111.7(9) . . ?
C44 C43 C45 110.7(9) . . ?
N21 C43 H43 106.8 . . ?
C44 C43 H43 106.8 . . ?
C45 C43 H43 106.8 . . ?
C43 C44 H44A 109.5 . . ?
C43 C44 H44B 109.5 . . ?
H44A C44 H44B 109.5 . . ?
C43 C44 H44C 109.5 . . ?
H44A C44 H44C 109.5 . . ?
H44B C44 H44C 109.5 . . ?
C43 C45 H45A 109.5 . . ?
C43 C45 H45B 109.5 . . ?
H45A C45 H45B 109.5 . . ?
C43 C45 H45C 109.5 . . ?
H45A C45 H45C 109.5 . . ?
H45B C45 H45C 109.5 . . ?
C48 C46 N23 112.5(12) . . ?
C48 C46 C47 112.2(17) . . ?
N23 C46 C47 107.5(11) . . ?
C48 C46 H46 108.2 . . ?
N23 C46 H46 108.2 . . ?
C47 C46 H46 108.2 . . ?
C46 C47 H47A 109.5 . . ?
C46 C47 H47B 109.4 . . ?
H47A C47 H47B 109.5 . . ?
C46 C47 H47C 109.5 . . ?
H47A C47 H47C 109.5 . . ?
H47B C47 H47C 109.5 . . ?
C46 C48 H48A 109.5 . . ?
C46 C48 H48B 109.5 . . ?
H48A C48 H48B 109.5 . . ?
C46 C48 H48C 109.4 . . ?
H48A C48 H48C 109.5 . . ?
H48B C48 H48C 109.5 . . ?
N31 C51 C52 120.5(10) . . ?
N31 C51 C41 115.6(11) . . ?
C52 C51 C41 123.5(11) . . ?
C53 C52 C51 115.1(12) . . ?
C53 C52 H52 122.4 . . ?
C51 C52 H52 122.5 . . ?
C54 C53 C52 125.9(17) . . ?
C54 C53 H53 117.0 . . ?
C52 C53 H53 117.0 . . ?
C53 C54 C55 117.2(12) . . ?
C53 C54 H54 121.4 . . ?
C55 C54 H54 121.4 . . ?
N31 C55 C54 119.8(11) . . ?
N31 C55 H55 120.1 . . ?
C54 C55 H55 120.1 . . ?
C62 C61 H61A 109.5 . . ?
C62 C61 H61B 109.5 . . ?
H61A C61 H61B 109.5 . . ?
C62 C61 H61C 109.5 . . ?
H61A C61 H61C 109.5 . . ?
H61B C61 H61C 109.5 . . ?
O41 C62 C63 125.5(9) . . ?
O41 C62 C61 114.3(9) . . ?
C63 C62 C61 120.1(9) . . ?
C64 C63 C62 127.2(10) . . ?
C64 C63 H63 116.4 . . ?
C62 C63 H63 116.4 . . ?
O42 C64 C63 125.7(10) . . ?
O42 C64 C65 113.8(10) . . ?
C63 C64 C65 120.5(11) . . ?
C64 C65 H65A 109.5 . . ?
C64 C65 H65B 109.5 . . ?
H65A C65 H65B 109.5 . . ?
C64 C65 H65C 109.5 . . ?
H65A C65 H65C 109.5 . . ?
H65B C65 H65C 109.5 . . ?
C72 C71 H71A 109.5 . . ?
C72 C71 H71B 109.5 . . ?
H71A C71 H71B 109.5 . . ?
C72 C71 H71C 109.5 . . ?
H71A C71 H71C 109.5 . . ?
H71B C71 H71C 109.5 . . ?
O51 C72 C73 125.9(10) . . ?
O51 C72 C71 115.3(11) . . ?
C73 C72 C71 118.6(10) . . ?
C74 C73 C72 128.7(9) . . ?
C74 C73 H73 115.7 . . ?
C72 C73 H73 115.7 . . ?
O52 C74 C73 126.0(9) . . ?
O52 C74 C75 114.2(9) . . ?
C73 C74 C75 119.9(9) . . ?
C74 C75 H75A 109.5 . . ?
C74 C75 H75B 109.5 . . ?
H75A C75 H75B 109.5 . . ?
C74 C75 H75C 109.5 . . ?
H75A C75 H75C 109.5 . . ?
H75B C75 H75C 109.5 . . ?
C42 N21 N22 119.1(8) . . ?
C42 N21 C43 122.3(8) . . ?
N22 N21 C43 113.9(7) . . ?
C41 N22 N21 115.3(7) . . ?
C41 N22 Ru11 114.7(6) . . ?
N21 N22 Ru11 129.9(6) . . ?
C42 N23 N24 123.2(8) . . ?
C42 N23 C46 116.0(9) . . ?
N24 N23 C46 115.1(9) . . ?
C41 N24 N23 114.5(8) . . ?
C55 N31 C51 121.4(12) . . ?
C55 N31 Ru11 125.9(8) . . ?
C51 N31 Ru11 112.7(8) . . ?
C62 O41 Ru11 124.5(6) . . ?
C64 O42 Ru11 125.8(6) . . ?
C72 O51 Ru11 122.0(10) . . ?
C74 O52 Ru11 122.6(7) . . ?
N22 Ru11 O52 90.6(3) . . ?
N22 Ru11 O51 98.0(3) . . ?
O52 Ru11 O51 94.2(5) . . ?
N22 Ru11 O42 94.7(3) . . ?
O52 Ru11 O42 173.6(3) . . ?
O51 Ru11 O42 88.6(5) . . ?
N22 Ru11 N31 79.8(4) . . ?
O52 Ru11 N31 89.0(4) . . ?
O51 Ru11 N31 176.1(5) . . ?
O42 Ru11 N31 88.4(4) . . ?
N22 Ru11 O41 173.6(3) . . ?
O52 Ru11 O41 84.0(3) . . ?
O51 Ru11 O41 85.8(3) . . ?
O42 Ru11 O41 90.5(3) . . ?
N31 Ru11 O41 96.7(3) . . ?
O31 C42 N21 122.2(10) . . ?
O31 C42 N23 122.2(9) . . ?
N21 C42 N23 115.6(9) . . ?

loop_
_geom_bond_atom_site_label_1
_geom_bond_atom_site_label_2
_geom_bond_distance
_geom_bond_site_symmetry_2
_geom_bond_publ_flag
C1 N4 1.308(12) . ?
C1 N2 1.377(11) . ?
C1 C11 1.485(14) . ?
C2 O1 1.241(11) . ?
C2 N1 1.351(12) . ?
C2 N3 1.420(12) . ?
C3 N1 1.448(13) . ?
C3 C5 1.488(19) . ?
C3 C4 1.530(14) . ?
C3 H3 1.0000 . ?
C4 H4A 0.9800 . ?
C4 H4B 0.9800 . ?
C4 H4C 0.9800 . ?
C5 H5A 0.9800 . ?
C5 H5B 0.9800 . ?
C5 H5C 0.9800 . ?
C6 C7 1.44(2) . ?
C6 N3 1.528(12) . ?
C6 C8 1.54(3) . ?
C6 H6 1.0000 . ?
C7 H7A 0.9800 . ?
C7 H7B 0.9800 . ?
C7 H7C 0.9800 . ?
C8 H8A 0.9800 . ?
C8 H8B 0.9800 . ?
C8 H8C 0.9800 . ?
C11 N11 1.368(13) . ?
C11 C12 1.372(17) . ?
C12 C13 1.437(19) . ?
C12 H12 0.9500 . ?
C13 C14 1.464(19) . ?
C13 H13 0.9500 . ?
C14 C15 1.353(18) . ?
C14 H14 0.9500 . ?
C15 N11 1.373(13) . ?
C15 H15 0.9500 . ?
C21 C22 1.524(13) . ?
C21 H21A 0.9800 . ?
C21 H21B 0.9800 . ?
C21 H21C 0.9800 . ?
C22 O11 1.279(11) . ?
C22 C23 1.386(14) . ?
C23 C24 1.390(15) . ?
C23 H23 0.9500 . ?
C24 O12 1.297(11) . ?
C24 C25 1.477(18) . ?
C25 H25A 0.9800 . ?
C25 H25B 0.9800 . ?
C25 H25C 0.9800 . ?
C31 C32 1.539(13) . ?
C31 H31A 0.9800 . ?
C31 H31B 0.9800 . ?
C31 H31C 0.9800 . ?
C32 O21 1.233(16) . ?
C32 C33 1.414(13) . ?
C33 C34 1.407(13) . ?
C33 H33 0.9500 . ?
C34 O22 1.293(11) . ?
C34 C35 1.499(13) . ?
C35 H35A 0.9800 . ?
C35 H35B 0.9800 . ?
C35 H35C 0.9800 . ?
N1 N2 1.448(11) . ?
N2 Ru1 1.941(8) . ?
N3 N4 1.387(11) . ?
N11 Ru1 2.043(12) . ?
O11 Ru1 2.078(6) . ?
O12 Ru1 2.049(7) . ?
O21 Ru1 2.072(15) . ?
O22 Ru1 2.018(7) . ?
C41 N24 1.303(11) . ?
C41 N22 1.391(12) . ?
C41 C51 1.441(14) . ?
C43 N21 1.476(13) . ?
C43 C44 1.522(14) . ?
C43 C45 1.567(19) . ?
C43 H43 1.0000 . ?
C44 H44A 0.9800 . ?
C44 H44B 0.9800 . ?
C44 H44C 0.9800 . ?
C45 H45A 0.9800 . ?
C45 H45B 0.9800 . ?
C45 H45C 0.9800 . ?
C46 C48 1.52(3) . ?
C46 N23 1.516(12) . ?
C46 C47 1.56(3) . ?
C46 H46 1.0000 . ?
C47 H47A 0.9800 . ?
C47 H47B 0.9800 . ?
C47 H47C 0.9800 . ?
C48 H48A 0.9800 . ?
C48 H48B 0.9800 . ?
C48 H48C 0.9800 . ?
C51 N31 1.334(13) . ?
C51 C52 1.429(17) . ?
C52 C53 1.341(18) . ?
C52 H52 0.9500 . ?
C53 C54 1.307(18) . ?
C53 H53 0.9500 . ?
C54 C55 1.421(18) . ?
C54 H54 0.9500 . ?
C55 N31 1.322(13) . ?
C55 H55 0.9500 . ?
C61 C62 1.491(13) . ?
C61 H61A 0.9800 . ?
C61 H61B 0.9800 . ?
C61 H61C 0.9800 . ?
C62 O41 1.294(11) . ?
C62 C63 1.414(14) . ?
C63 C64 1.380(15) . ?
C63 H63 0.9500 . ?
C64 O42 1.294(11) . ?
C64 C65 1.552(18) . ?
C65 H65A 0.9800 . ?
C65 H65B 0.9800 . ?
C65 H65C 0.9800 . ?
C71 C72 1.497(13) . ?
C71 H71A 0.9800 . ?
C71 H71B 0.9800 . ?
C71 H71C 0.9800 . ?
C72 O51 1.307(16) . ?
C72 C73 1.385(13) . ?
C73 C74 1.380(13) . ?
C73 H73 0.9500 . ?
C74 O52 1.301(11) . ?
C74 C75 1.527(13) . ?
C75 H75A 0.9800 . ?
C75 H75B 0.9800 . ?
C75 H75C 0.9800 . ?
N21 C42 1.387(12) . ?
N21 N22 1.441(11) . ?
N22 Ru11 1.944(8) . ?
N23 C42 1.388(12) . ?
N23 N24 1.397(11) . ?
N31 Ru11 2.057(12) . ?
O41 Ru11 2.066(6) . ?
O42 Ru11 2.051(7) . ?
O51 Ru11 2.028(15) . ?
O52 Ru11 2.016(7) . ?
C42 O31 1.238(11) . ?

loop_
_geom_torsion_atom_site_label_1
_geom_torsion_atom_site_label_2
_geom_torsion_atom_site_label_3
_geom_torsion_atom_site_label_4
_geom_torsion
_geom_torsion_site_symmetry_1
_geom_torsion_site_symmetry_2
_geom_torsion_site_symmetry_3
_geom_torsion_site_symmetry_4
_geom_torsion_publ_flag
N4 C1 C11 N11 172.5(9) . . . . ?
N2 C1 C11 N11 -10.9(13) . . . . ?
N4 C1 C11 C12 -16.1(16) . . . . ?
N2 C1 C11 C12 160.5(11) . . . . ?
N11 C11 C12 C13 3(2) . . . . ?
C1 C11 C12 C13 -167.3(13) . . . . ?
C11 C12 C13 C14 -4(2) . . . . ?
C12 C13 C14 C15 2(2) . . . . ?
C13 C14 C15 N11 0(2) . . . . ?
O11 C22 C23 C24 -9.6(19) . . . . ?
C21 C22 C23 C24 173.3(10) . . . . ?
C22 C23 C24 O12 3.9(19) . . . . ?
C22 C23 C24 C25 -177.8(11) . . . . ?
O21 C32 C33 C34 -4.5(18) . . . . ?
C31 C32 C33 C34 176.7(9) . . . . ?
C32 C33 C34 O22 6.9(17) . . . . ?
C32 C33 C34 C35 -172.1(9) . . . . ?
O1 C2 N1 C3 30.6(16) . . . . ?
N3 C2 N1 C3 -151.7(9) . . . . ?
O1 C2 N1 N2 -179.9(9) . . . . ?
N3 C2 N1 N2 -2.2(14) . . . . ?
C5 C3 N1 C2 55.8(15) . . . . ?
C4 C3 N1 C2 -71.2(13) . . . . ?
C5 C3 N1 N2 -95.2(12) . . . . ?
C4 C3 N1 N2 137.8(9) . . . . ?
N4 C1 N2 N1 13.5(14) . . . . ?
C11 C1 N2 N1 -162.7(9) . . . . ?
N4 C1 N2 Ru1 -160.6(8) . . . . ?
C11 C1 N2 Ru1 23.2(11) . . . . ?
C2 N1 N2 C1 -15.3(14) . . . . ?
C3 N1 N2 C1 136.7(9) . . . . ?
C2 N1 N2 Ru1 157.7(7) . . . . ?
C3 N1 N2 Ru1 -50.3(12) . . . . ?
O1 C2 N3 N4 -157.9(10) . . . . ?
N1 C2 N3 N4 24.3(14) . . . . ?
O1 C2 N3 C6 -5.6(15) . . . . ?
N1 C2 N3 C6 176.6(11) . . . . ?
C7 C6 N3 N4 -59.6(15) . . . . ?
C8 C6 N3 N4 66.4(16) . . . . ?
C7 C6 N3 C2 146.2(12) . . . . ?
C8 C6 N3 C2 -87.8(16) . . . . ?
N2 C1 N4 N3 6.9(14) . . . . ?
C11 C1 N4 N3 -177.0(8) . . . . ?
C2 N3 N4 C1 -26.2(13) . . . . ?
C6 N3 N4 C1 179.5(10) . . . . ?
C12 C11 N11 C15 -0.1(18) . . . . ?
C1 C11 N11 C15 171.4(9) . . . . ?
C12 C11 N11 Ru1 -177.0(10) . . . . ?
C1 C11 N11 Ru1 -5.5(11) . . . . ?
C14 C15 N11 C11 -1.7(18) . . . . ?
C14 C15 N11 Ru1 174.8(10) . . . . ?
C23 C22 O11 Ru1 11.6(14) . . . . ?
C21 C22 O11 Ru1 -171.2(6) . . . . ?
C23 C24 O12 Ru1 -1.5(14) . . . . ?
C25 C24 O12 Ru1 -179.8(8) . . . . ?
C33 C32 O21 Ru1 -3.5(16) . . . . ?
C31 C32 O21 Ru1 175.4(7) . . . . ?
C33 C34 O22 Ru1 -0.5(14) . . . . ?
C35 C34 O22 Ru1 178.5(6) . . . . ?
C1 N2 Ru1 O22 67.4(7) . . . . ?
N1 N2 Ru1 O22 -105.6(8) . . . . ?
C1 N2 Ru1 N11 -20.2(7) . . . . ?
N1 N2 Ru1 N11 166.8(9) . . . . ?
C1 N2 Ru1 O12 -109.4(7) . . . . ?
N1 N2 Ru1 O12 77.6(9) . . . . ?
C1 N2 Ru1 O21 161.2(7) . . . . ?
N1 N2 Ru1 O21 -11.8(10) . . . . ?
C1 N2 Ru1 O11 32(5) . . . . ?
N1 N2 Ru1 O11 -141(4) . . . . ?
C34 O22 Ru1 N2 93.3(8) . . . . ?
C34 O22 Ru1 N11 173.3(8) . . . . ?
C34 O22 Ru1 O12 -118(4) . . . . ?
C34 O22 Ru1 O21 -4.9(8) . . . . ?
C34 O22 Ru1 O11 -89.8(8) . . . . ?
C11 N11 Ru1 N2 14.0(8) . . . . ?
C15 N11 Ru1 N2 -162.6(10) . . . . ?
C11 N11 Ru1 O22 -77.8(8) . . . . ?
C15 N11 Ru1 O22 105.6(10) . . . . ?
C11 N11 Ru1 O12 107.9(8) . . . . ?
C15 N11 Ru1 O12 -68.7(10) . . . . ?
C11 N11 Ru1 O21 51(9) . . . . ?
C15 N11 Ru1 O21 -125(9) . . . . ?
C11 N11 Ru1 O11 -161.8(7) . . . . ?
C15 N11 Ru1 O11 21.6(10) . . . . ?
C24 O12 Ru1 N2 179.2(8) . . . . ?
C24 O12 Ru1 O22 31(4) . . . . ?
C24 O12 Ru1 N11 99.2(8) . . . . ?
C24 O12 Ru1 O21 -82.7(8) . . . . ?
C24 O12 Ru1 O11 2.5(8) . . . . ?
C32 O21 Ru1 N2 -85.1(9) . . . . ?
C32 O21 Ru1 O22 6.8(9) . . . . ?
C32 O21 Ru1 N11 -122(9) . . . . ?
C32 O21 Ru1 O12 -178.8(9) . . . . ?
C32 O21 Ru1 O11 90.9(9) . . . . ?
C22 O11 Ru1 N2 -149(4) . . . . ?
C22 O11 Ru1 O22 175.6(7) . . . . ?
C22 O11 Ru1 N11 -97.2(8) . . . . ?
C22 O11 Ru1 O12 -7.3(8) . . . . ?
C22 O11 Ru1 O21 81.5(8) . . . . ?
N24 C41 C51 N31 -173.6(9) . . . . ?
N22 C41 C51 N31 6.1(13) . . . . ?
N24 C41 C51 C52 13.9(16) . . . . ?
N22 C41 C51 C52 -166.4(10) . . . . ?
N31 C51 C52 C53 0.4(18) . . . . ?
C41 C51 C52 C53 172.5(13) . . . . ?
C51 C52 C53 C54 -2(3) . . . . ?
C52 C53 C54 C55 3(3) . . . . ?
C53 C54 C55 N31 -1(2) . . . . ?
O41 C62 C63 C64 6.4(19) . . . . ?
C61 C62 C63 C64 -176.4(10) . . . . ?
C62 C63 C64 O42 0.3(19) . . . . ?
C62 C63 C64 C65 178.9(11) . . . . ?
O51 C72 C73 C74 3.2(17) . . . . ?
C71 C72 C73 C74 -173.2(10) . . . . ?
C72 C73 C74 O52 -7.2(18) . . . . ?
C72 C73 C74 C75 173.6(10) . . . . ?
C44 C43 N21 C42 67.7(13) . . . . ?
C45 C43 N21 C42 -58.5(14) . . . . ?
C44 C43 N21 N22 -136.8(9) . . . . ?
C45 C43 N21 N22 97.0(11) . . . . ?
N24 C41 N22 N21 -17.8(13) . . . . ?
C51 C41 N22 N21 162.5(8) . . . . ?
N24 C41 N22 Ru11 160.3(8) . . . . ?
C51 C41 N22 Ru11 -19.3(10) . . . . ?
C42 N21 N22 C41 20.5(13) . . . . ?
C43 N21 N22 C41 -135.9(8) . . . . ?
C42 N21 N22 Ru11 -157.3(7) . . . . ?
C43 N21 N22 Ru11 46.3(12) . . . . ?
C48 C46 N23 C42 88.4(17) . . . . ?
C47 C46 N23 C42 -147.6(13) . . . . ?
C48 C46 N23 N24 -65.8(18) . . . . ?
C47 C46 N23 N24 58.2(16) . . . . ?
N22 C41 N24 N23 -4.0(14) . . . . ?
C51 C41 N24 N23 175.6(9) . . . . ?
C42 N23 N24 C41 25.5(14) . . . . ?
C46 N23 N24 C41 177.6(10) . . . . ?
C54 C55 N31 C51 -0.7(19) . . . . ?
C54 C55 N31 Ru11 178.6(9) . . . . ?
C52 C51 N31 C55 1.1(18) . . . . ?
C41 C51 N31 C55 -171.6(10) . . . . ?
C52 C51 N31 Ru11 -178.3(9) . . . . ?
C41 C51 N31 Ru11 9.0(12) . . . . ?
C63 C62 O41 Ru11 -11.7(14) . . . . ?
C61 C62 O41 Ru11 171.0(6) . . . . ?
C63 C64 O42 Ru11 -0.1(15) . . . . ?
C65 C64 O42 Ru11 -178.9(7) . . . . ?
C73 C72 O51 Ru11 4.9(13) . . . . ?
C71 C72 O51 Ru11 -178.5(7) . . . . ?
C73 C74 O52 Ru11 1.8(14) . . . . ?
C75 C74 O52 Ru11 -178.9(6) . . . . ?
C41 N22 Ru11 O52 -70.2(7) . . . . ?
N21 N22 Ru11 O52 107.7(8) . . . . ?
C41 N22 Ru11 O51 -164.6(7) . . . . ?
N21 N22 Ru11 O51 13.3(9) . . . . ?
C41 N22 Ru11 O42 106.2(6) . . . . ?
N21 N22 Ru11 O42 -75.9(8) . . . . ?
C41 N22 Ru11 N31 18.7(7) . . . . ?
N21 N22 Ru11 N31 -163.5(9) . . . . ?
C41 N22 Ru11 O41 -38(4) . . . . ?
N21 N22 Ru11 O41 140(4) . . . . ?
C74 O52 Ru11 N22 -94.0(8) . . . . ?
C74 O52 Ru11 O51 4.1(8) . . . . ?
C74 O52 Ru11 O42 120(4) . . . . ?
C74 O52 Ru11 N31 -173.8(8) . . . . ?
C74 O52 Ru11 O41 89.4(8) . . . . ?
C72 O51 Ru11 N22 84.1(8) . . . . ?
C72 O51 Ru11 O52 -7.2(8) . . . . ?
C72 O51 Ru11 O42 178.6(7) . . . . ?
C72 O51 Ru11 N31 139(5) . . . . ?
C72 O51 Ru11 O41 -90.9(8) . . . . ?
C64 O42 Ru11 N22 -179.6(8) . . . . ?
C64 O42 Ru11 O52 -34(4) . . . . ?
C64 O42 Ru11 O51 82.4(8) . . . . ?
C64 O42 Ru11 N31 -100.0(8) . . . . ?
C64 O42 Ru11 O41 -3.4(8) . . . . ?
C55 N31 Ru11 N22 165.5(11) . . . . ?
C51 N31 Ru11 N22 -15.1(7) . . . . ?
C55 N31 Ru11 O52 -103.6(10) . . . . ?
C51 N31 Ru11 O52 75.7(8) . . . . ?
C55 N31 Ru11 O51 110(4) . . . . ?
C51 N31 Ru11 O51 -71(5) . . . . ?
C55 N31 Ru11 O42 70.5(10) . . . . ?
C51 N31 Ru11 O42 -110.2(8) . . . . ?
C55 N31 Ru11 O41 -19.8(10) . . . . ?
C51 N31 Ru11 O41 159.5(7) . . . . ?
C62 O41 Ru11 N22 153(4) . . . . ?
C62 O41 Ru11 O52 -174.3(7) . . . . ?
C62 O41 Ru11 O51 -79.5(8) . . . . ?
C62 O41 Ru11 O42 9.0(8) . . . . ?
C62 O41 Ru11 N31 97.5(8) . . . . ?
N22 N21 C42 O31 179.7(10) . . . . ?
C43 N21 C42 O31 -26.0(16) . . . . ?
N22 N21 C42 N23 -2.0(13) . . . . ?
C43 N21 C42 N23 152.3(10) . . . . ?
N24 N23 C42 O31 156.2(10) . . . . ?
C46 N23 C42 O31 4.3(16) . . . . ?
N24 N23 C42 N21 -22.1(14) . . . . ?
C46 N23 C42 N21 -174.0(10) . . . . ?
